data_2014989
loop_
_publ_author_name
'Senge, Mathias O.'
'Smith, Kevin M.'

_publ_section_title
;
 Hydrogen-bonding patterns in six derivatives of 2,4-dimethylpyrrole
;
_journal_coeditor_code FG1869
_journal_issue 9
_journal_name_full 'Acta Crystallographica Section C'
_journal_page_first o537
_journal_page_last o541
_journal_paper_doi 10.1107/S0108270105023991
_journal_volume 61
_journal_year 2005
_chemical_formula_iupac 'C14 H15 N O2'
_chemical_formula_moiety 'C14 H15 N O2'
_chemical_formula_sum 'C14 H15 N O2'
_chemical_formula_weight 229.27
_chemical_name_systematic
;
benzyl 3,5-dimethylpyrrole-2-carboxylate
;
_space_group_IT_number 15
_symmetry_cell_setting monoclinic
_symmetry_space_group_name_Hall '-C 2yc'
_symmetry_space_group_name_H-M 'C 1 2/c 1'
_atom_sites_solution_hydrogens geom
_atom_sites_solution_primary direct
_atom_sites_solution_secondary difmap
_audit_creation_method SHELXL-97
_cell_angle_alpha 90.00
_cell_angle_beta 97.02(3)
_cell_angle_gamma 90.00
_cell_formula_units_Z 8
_cell_length_a 31.793(18)
_cell_length_b 7.308(2)
_cell_length_c 10.553(3)
_cell_measurement_reflns_used 38
_cell_measurement_temperature 130(2)
_cell_measurement_theta_max 25
_cell_measurement_theta_min 19
_cell_volume 2433.5(17)
_computing_cell_refinement P3
_computing_data_collection 'P3 (Siemens, 1995)'
_computing_data_reduction 'XDISK (Siemens, 1995)'
_computing_molecular_graphics 'XP (Siemens, 1995)'
_computing_publication_material
;
SHELXL97 and Platon (Spek, 2003)
;
_computing_structure_refinement 'SHELXL97 (Sheldrick, 1997)'
_computing_structure_solution 'SHELXS97 (Sheldrick, 1990)'
_diffrn_ambient_temperature 130(2)
_diffrn_measured_fraction_theta_full 0.995
_diffrn_measured_fraction_theta_max 0.995
_diffrn_measurement_device_type 'Siemens R3m/V'
_diffrn_measurement_method '\w scans'
_diffrn_radiation_monochromator graphite
_diffrn_radiation_source 'fine-focus sealed tube'
_diffrn_radiation_type MoK\a
_diffrn_radiation_wavelength 0.71073
_diffrn_reflns_av_R_equivalents 0.0168
_diffrn_reflns_av_sigmaI/netI 0.0273
_diffrn_reflns_limit_h_max 41
_diffrn_reflns_limit_h_min 0
_diffrn_reflns_limit_k_max 9
_diffrn_reflns_limit_k_min 0
_diffrn_reflns_limit_l_max 13
_diffrn_reflns_limit_l_min -13
_diffrn_reflns_number 3086
_diffrn_reflns_theta_full 27.52
_diffrn_reflns_theta_max 27.52
_diffrn_reflns_theta_min 2.58
_diffrn_standards_decay_% 0
_diffrn_standards_interval_count 198
_diffrn_standards_number 2
_exptl_absorpt_coefficient_mu 0.084
_exptl_absorpt_correction_type none
_exptl_crystal_colour colorless
_exptl_crystal_density_diffrn 1.252
_exptl_crystal_density_method 'not measured'
_exptl_crystal_description plate
_exptl_crystal_F_000 976
_exptl_crystal_size_max 0.50
_exptl_crystal_size_mid 0.50
_exptl_crystal_size_min 0.08
_refine_diff_density_max 0.313
_refine_diff_density_min -0.275
_refine_ls_extinction_method none
_refine_ls_goodness_of_fit_ref 1.012
_refine_ls_hydrogen_treatment mixed
_refine_ls_matrix_type full
_refine_ls_number_parameters 160
_refine_ls_number_reflns 2799
_refine_ls_number_restraints 0
_refine_ls_restrained_S_all 1.012
_refine_ls_R_factor_all 0.0679
_refine_ls_R_factor_gt 0.0495
_refine_ls_shift/su_max 0.000
_refine_ls_shift/su_mean 0.000
_refine_ls_structure_factor_coef Fsqd
_refine_ls_weighting_details 'calc w=1/[\s^2^(Fo^2^)+(0.0911P)^2^+0.3712P] where P=(Fo^2^+2Fc^2^)/3'
_refine_ls_weighting_scheme calc
_refine_ls_wR_factor_gt 0.1296
_refine_ls_wR_factor_ref 0.1441
_reflns_number_gt 2120
_reflns_number_total 2799
_reflns_threshold_expression I>2\s(I)
_cod_data_source_file fg1869.cif
_cod_data_source_block 2
_cod_depositor_comments
;
The following automatic conversions were performed:
'_symmetry_cell_setting' value 'Monoclinic' changed to 'monoclinic'
according to '/home/saulius/struct/CIF-dictionaries/cif_core.dic'
dictionary named 'cif_core.dic' version 2.4.1 from 2010-06-29.

Automatic conversion script
Id: cif_fix_enum 1527 2010-12-29 10:47:43Z saulius 

The following automatic conversions were performed:

'_symmetry_cell_setting' value 'Monoclinic' changed to 'monoclinic'
according to /home/saulius/struct/CIF-dictionaries/cif_core.dic
dictionary named 'cif_core.dic' version 2.4.1 from 2010-06-29.

Automatic conversion script
Id: cif_fix_values 1715 2011-07-08 13:25:40Z adriana 
;
_cod_original_sg_symbol_H-M 'C 2/c'
_cod_database_code 2014989
_cod_database_fobs_code 2014989

loop_
_symmetry_equiv_pos_as_xyz
'x, y, z'
'-x, y, -z+1/2'
'x+1/2, y+1/2, z'
'-x+1/2, y+1/2, -z+1/2'
'-x, -y, -z'
'x, -y, z-1/2'
'-x+1/2, -y+1/2, -z'
'x+1/2, -y+1/2, z-1/2'

loop_
_atom_site_label
_atom_site_fract_x
_atom_site_fract_y
_atom_site_fract_z
_atom_site_U_iso_or_equiv
_atom_site_adp_type
_atom_site_calc_flag
_atom_site_refinement_flags
_atom_site_occupancy
_atom_site_disorder_assembly
_atom_site_disorder_group
_atom_site_type_symbol
N1 0.45339(4) 0.25815(18) 0.36806(12) 0.0264(3) Uani d . 1 . . N
H1 0.4783(7) 0.215(3) 0.359(2) 0.048(6) Uiso d . 1 . . H
C2 0.41943(4) 0.2605(2) 0.27300(14) 0.0245(3) Uani d . 1 . . C
C3 0.38441(4) 0.3285(2) 0.32611(15) 0.0261(3) Uani d . 1 . . C
C4 0.39866(5) 0.3667(2) 0.45403(15) 0.0298(4) Uani d . 1 . . C
H4 0.3819 0.4159 0.5144 0.036 Uiso calc R 1 . . H
C5 0.44121(5) 0.3213(2) 0.47845(15) 0.0286(3) Uani d . 1 . . C
C21 0.42567(4) 0.2006(2) 0.14662(14) 0.0250(3) Uani d . 1 . . C
C22 0.39524(5) 0.1512(2) -0.06526(14) 0.0299(3) Uani d . 1 . . C
H22A 0.4054 0.0232 -0.0660 0.036 Uiso calc R 1 . . H
H22B 0.4165 0.2307 -0.0991 0.036 Uiso calc R 1 . . H
C23 0.35339(5) 0.1677(2) -0.14755(14) 0.0275(3) Uani d . 1 . . C
C24 0.35349(5) 0.1689(2) -0.27889(15) 0.0319(4) Uani d . 1 . . C
H24 0.3796 0.1623 -0.3137 0.038 Uiso calc R 1 . . H
C25 0.31568(6) 0.1798(2) -0.36011(17) 0.0381(4) Uani d . 1 . . C
H25 0.3160 0.1808 -0.4500 0.046 Uiso calc R 1 . . H
C26 0.27753(6) 0.1890(3) -0.30964(19) 0.0450(5) Uani d . 1 . . C
H26 0.2516 0.1965 -0.3649 0.054 Uiso calc R 1 . . H
C27 0.27717(5) 0.1873(3) -0.17932(18) 0.0459(5) Uani d . 1 . . C
H27 0.2509 0.1932 -0.1450 0.055 Uiso calc R 1 . . H
C28 0.31487(5) 0.1768(3) -0.09756(16) 0.0359(4) Uani d . 1 . . C
H28 0.3144 0.1759 -0.0077 0.043 Uiso calc R 1 . . H
O1 0.45962(3) 0.14953(16) 0.11547(10) 0.0336(3) Uani d . 1 . . O
O2 0.39016(3) 0.20509(15) 0.06349(10) 0.0264(3) Uani d . 1 . . O
C31 0.33978(5) 0.3483(2) 0.26304(16) 0.0312(4) Uani d . 1 . . C
H31A 0.3267 0.2271 0.2511 0.047 Uiso calc R 1 . . H
H31B 0.3399 0.4077 0.1798 0.047 Uiso calc R 1 . . H
H31C 0.3235 0.4231 0.3170 0.047 Uiso calc R 1 . . H
C51 0.47072(5) 0.3277(2) 0.59968(16) 0.0363(4) Uani d . 1 . . C
H51A 0.4798 0.2033 0.6245 0.054 Uiso calc R 1 . . H
H51B 0.4562 0.3825 0.6672 0.054 Uiso calc R 1 . . H
H51C 0.4956 0.4017 0.5870 0.054 Uiso calc R 1 . . H

loop_
_atom_site_aniso_label
_atom_site_aniso_U_11
_atom_site_aniso_U_22
_atom_site_aniso_U_33
_atom_site_aniso_U_12
_atom_site_aniso_U_13
_atom_site_aniso_U_23
N1 0.0173(6) 0.0307(7) 0.0312(7) -0.0022(5) 0.0022(5) 0.0002(5)
C2 0.0164(6) 0.0252(7) 0.0318(8) -0.0016(5) 0.0027(5) 0.0016(6)
C3 0.0196(7) 0.0233(7) 0.0360(8) -0.0014(5) 0.0057(6) 0.0014(6)
C4 0.0255(7) 0.0296(8) 0.0355(8) -0.0001(6) 0.0085(6) -0.0017(6)
C5 0.0262(7) 0.0284(8) 0.0312(8) -0.0056(6) 0.0040(6) 0.0002(6)
C21 0.0173(6) 0.0250(7) 0.0324(8) -0.0025(5) 0.0022(5) 0.0006(6)
C22 0.0216(7) 0.0366(8) 0.0312(8) 0.0041(6) 0.0023(6) -0.0030(6)
C23 0.0223(7) 0.0262(7) 0.0334(8) -0.0011(6) 0.0005(6) 0.0005(6)
C24 0.0285(8) 0.0316(8) 0.0349(8) 0.0012(6) 0.0018(6) -0.0012(6)
C25 0.0380(9) 0.0416(9) 0.0330(8) -0.0015(7) -0.0033(7) 0.0001(7)
C26 0.0280(8) 0.0573(12) 0.0465(10) -0.0059(8) -0.0087(7) 0.0044(9)
C27 0.0208(8) 0.0687(13) 0.0475(10) -0.0055(8) 0.0009(7) 0.0067(9)
C28 0.0239(7) 0.0494(10) 0.0343(9) -0.0024(7) 0.0029(6) 0.0036(7)
O1 0.0166(5) 0.0459(7) 0.0379(6) 0.0027(4) 0.0025(4) -0.0072(5)
O2 0.0171(5) 0.0331(6) 0.0287(5) 0.0015(4) 0.0018(4) -0.0005(4)
C31 0.0194(7) 0.0324(8) 0.0419(9) 0.0031(6) 0.0048(6) 0.0000(7)
C51 0.0346(8) 0.0412(9) 0.0322(8) -0.0057(7) 0.0005(7) -0.0012(7)

loop_
_atom_type_symbol
_atom_type_description
_atom_type_scat_dispersion_real
_atom_type_scat_dispersion_imag
_atom_type_scat_source
C C 0.0033 0.0016 'International Tables Vol C Tables 4.2.6.8 and 6.1.1.4'
H H 0.0000 0.0000 'International Tables Vol C Tables 4.2.6.8 and 6.1.1.4'
N N 0.0061 0.0033 'International Tables Vol C Tables 4.2.6.8 and 6.1.1.4'
O O 0.0106 0.0060 'International Tables Vol C Tables 4.2.6.8 and 6.1.1.4'

loop_
_geom_angle_atom_site_label_1
_geom_angle_atom_site_label_2
_geom_angle_atom_site_label_3
_geom_angle
C5 N1 C2 109.92(13)
C5 N1 H1 125.7(14)
C2 N1 H1 124.3(14)
N1 C2 C3 107.66(13)
N1 C2 C21 119.02(13)
C3 C2 C21 133.31(13)
C2 C3 C4 106.15(13)
C2 C3 C31 127.86(14)
C4 C3 C31 125.91(14)
C5 C4 C3 108.97(14)
C5 C4 H4 125.5
C3 C4 H4 125.5
N1 C5 C4 107.29(13)
N1 C5 C51 122.20(14)
C4 C5 C51 130.47(15)
O1 C21 O2 122.04(14)
O1 C21 C2 124.54(13)
O2 C21 C2 113.42(12)
O2 C22 C23 109.21(12)
O2 C22 H22A 109.8
C23 C22 H22A 109.8
O2 C22 H22B 109.8
C23 C22 H22B 109.8
H22A C22 H22B 108.3
C24 C23 C28 119.19(14)
C24 C23 C22 117.93(14)
C28 C23 C22 122.86(15)
C23 C24 C25 120.61(15)
C23 C24 H24 119.7
C25 C24 H24 119.7
C26 C25 C24 119.83(17)
C26 C25 H25 120.1
C24 C25 H25 120.1
C27 C26 C25 119.90(16)
C27 C26 H26 120.0
C25 C26 H26 120.0
C26 C27 C28 120.55(16)
C26 C27 H27 119.7
C28 C27 H27 119.7
C27 C28 C23 119.91(16)
C27 C28 H28 120.0
C23 C28 H28 120.0
C21 O2 C22 115.24(11)
C3 C31 H31A 109.5
C3 C31 H31B 109.5
H31A C31 H31B 109.5
C3 C31 H31C 109.5
H31A C31 H31C 109.5
H31B C31 H31C 109.5
C5 C51 H51A 109.5
C5 C51 H51B 109.5
H51A C51 H51B 109.5
C5 C51 H51C 109.5
H51A C51 H51C 109.5
H51B C51 H51C 109.5

loop_
_geom_bond_atom_site_label_1
_geom_bond_atom_site_label_2
_geom_bond_site_symmetry_2
_geom_bond_distance
_geom_bond_publ_flag
N1 C5 . 1.353(2) ?
N1 C2 . 1.3810(19) ?
N1 H1 . 0.87(2) ?
C2 C3 . 1.398(2) ?
C2 C21 . 1.440(2) ?
C3 C4 . 1.399(2) ?
C3 C31 . 1.499(2) ?
C4 C5 . 1.386(2) ?
C4 H4 . 0.9500 ?
C5 C51 . 1.492(2) ?
C21 O1 . 1.2244(18) ?
C21 O2 . 1.3430(18) ?
C22 O2 . 1.4426(18) ?
C22 C23 . 1.502(2) ?
C22 H22A . 0.9900 ?
C22 H22B . 0.9900 ?
C23 C24 . 1.386(2) ?
C23 C28 . 1.393(2) ?
C24 C25 . 1.391(2) ?
C24 H24 . 0.9500 ?
C25 C26 . 1.385(3) ?
C25 H25 . 0.9500 ?
C26 C27 . 1.377(3) ?
C26 H26 . 0.9500 ?
C27 C28 . 1.391(2) ?
C27 H27 . 0.9500 ?
C28 H28 . 0.9500 ?
C31 H31A . 0.9800 ?
C31 H31B . 0.9800 ?
C31 H31C . 0.9800 ?
C51 H51A . 0.9800 ?
C51 H51B . 0.9800 ?
C51 H51C . 0.9800 ?

loop_
_geom_torsion_atom_site_label_1
_geom_torsion_atom_site_label_2
_geom_torsion_atom_site_label_3
_geom_torsion_atom_site_label_4
_geom_torsion
C5 N1 C2 C3 0.11(17)
C5 N1 C2 C21 179.21(13)
N1 C2 C3 C4 0.30(16)
C21 C2 C3 C4 -178.62(15)
N1 C2 C3 C31 -176.68(14)
C21 C2 C3 C31 4.4(3)
C2 C3 C4 C5 -0.60(17)
C31 C3 C4 C5 176.46(14)
C2 N1 C5 C4 -0.48(17)
C2 N1 C5 C51 177.49(14)
C3 C4 C5 N1 0.67(17)
C3 C4 C5 C51 -177.07(16)
N1 C2 C21 O1 -1.3(2)
C3 C2 C21 O1 177.48(16)
N1 C2 C21 O2 178.50(12)
C3 C2 C21 O2 -2.7(2)
O2 C22 C23 C24 163.48(14)
O2 C22 C23 C28 -18.3(2)
C28 C23 C24 C25 0.2(2)
C22 C23 C24 C25 178.55(14)
C23 C24 C25 C26 -0.2(3)
C24 C25 C26 C27 -0.1(3)
C25 C26 C27 C28 0.2(3)
C26 C27 C28 C23 -0.1(3)
C24 C23 C28 C27 -0.1(3)
C22 C23 C28 C27 -178.32(17)
O1 C21 O2 C22 -1.9(2)
C2 C21 O2 C22 178.28(12)
C23 C22 O2 C21 -178.51(12)

loop_
_cod_related_entry_id
_cod_related_entry_database
_cod_related_entry_code
1 ChemSpider 3393370
